data_4124343
loop_
_publ_author_name
'Wang, Hailong'
'Li, Bin'
'Wu, Hui'
'Hu, Tong-Liang'
'Yao, Zizhu'
'Zhou, Wei'
'Xiang, Shengchang'
'Chen, Banglin'

_publ_section_title
;
 A Flexible Microporous Hydrogen-Bonded Organic Framework for Gas Sorption
 and Separation.
;
_journal_issue 31
_journal_name_full 'Journal of the American Chemical Society'
_journal_page_first 9963
_journal_page_last 9970
_journal_paper_doi 10.1021/jacs.5b05644
_journal_volume 137
_journal_year 2015
_chemical_formula_sum 'C38 H32 N20'
_chemical_formula_weight 768.84
_chemical_name_systematic
; 
 ? 
;
_space_group_IT_number 15
_symmetry_cell_setting monoclinic
_symmetry_space_group_name_Hall '-C 2yc'
_symmetry_space_group_name_H-M 'C 1 2/c 1'
_atom_sites_solution_hydrogens geom
_atom_sites_solution_primary direct
_atom_sites_solution_secondary difmap
_audit_creation_method SHELXL-97
_cell_angle_alpha 90.00
_cell_angle_beta 92.692(2)
_cell_angle_gamma 90.00
_cell_formula_units_Z 4
_cell_length_a 21.6470(5)
_cell_length_b 22.0832(5)
_cell_length_c 14.1759(3)
_cell_measurement_reflns_used 8404
_cell_measurement_temperature 100.00(16)
_cell_measurement_theta_max 74.1700
_cell_measurement_theta_min 3.1209
_cell_volume 6769.1(3)
_computing_structure_refinement 'SHELXL-97 (Sheldrick, 1997)'
_computing_structure_solution 'SHELXS-97 (Sheldrick, 1990)'
_diffrn_ambient_temperature 100.00(16)
_diffrn_detector_area_resol_mean 10.5148
_diffrn_measured_fraction_theta_full 0.999
_diffrn_measured_fraction_theta_max 0.999
_diffrn_measurement_device_type 'SuperNova, Dual, Cu at zero, Atlas'
_diffrn_measurement_method '\w scans'
_diffrn_radiation_monochromator graphite
_diffrn_radiation_source 'fine-focus sealed tube'
_diffrn_radiation_type CuK\a
_diffrn_radiation_wavelength 1.54178
_diffrn_reflns_av_R_equivalents 0.0000
_diffrn_reflns_av_sigmaI/netI 0.0472
_diffrn_reflns_limit_h_max 24
_diffrn_reflns_limit_h_min -24
_diffrn_reflns_limit_k_max 25
_diffrn_reflns_limit_k_min 0
_diffrn_reflns_limit_l_max 16
_diffrn_reflns_limit_l_min 0
_diffrn_reflns_number 5342
_diffrn_reflns_theta_full 61.99
_diffrn_reflns_theta_max 61.99
_diffrn_reflns_theta_min 4.00
_diffrn_standards_interval_count 0
_diffrn_standards_interval_time 0
_diffrn_standards_number 0
_exptl_absorpt_coefficient_mu 0.408
_exptl_absorpt_correction_T_max 0.9086
_exptl_absorpt_correction_T_min 0.8438
_exptl_absorpt_correction_type multi-scan
_exptl_absorpt_process_details
;   
CrysAlisPro, Agilent Technologies,
Version 1.171.37.34 (release 22-05-2014 CrysAlis171 .NET)
(compiled May 22 2014,16:03:01)
Empirical absorption correction using spherical harmonics,
 implemented in SCALE3 ABSPACK scaling algorithm.
;
_exptl_crystal_colour 'pale yellowish'
_exptl_crystal_density_diffrn 0.754
_exptl_crystal_density_method 'not measured'
_exptl_crystal_description block
_exptl_crystal_F_000 1600
_exptl_crystal_size_max 0.18
_exptl_crystal_size_mid 0.15
_exptl_crystal_size_min 0.10
_refine_diff_density_max 0.345
_refine_diff_density_min -0.268
_refine_diff_density_rms 0.052
_refine_ls_extinction_method none
_refine_ls_goodness_of_fit_ref 1.057
_refine_ls_hydrogen_treatment mixed
_refine_ls_matrix_type full
_refine_ls_number_parameters 263
_refine_ls_number_reflns 5342
_refine_ls_number_restraints 0
_refine_ls_restrained_S_all 1.057
_refine_ls_R_factor_all 0.0661
_refine_ls_R_factor_gt 0.0585
_refine_ls_shift/su_max 0.000
_refine_ls_shift/su_mean 0.000
_refine_ls_structure_factor_coef Fsqd
_refine_ls_weighting_details 'calc w=1/[\s^2^(Fo^2^)+(0.1197P)^2^+0.1207P] where P=(Fo^2^+2Fc^2^)/3'
_refine_ls_weighting_scheme calc
_refine_ls_wR_factor_gt 0.1718
_refine_ls_wR_factor_ref 0.1769
_reflns_number_gt 4348
_reflns_number_total 5342
_reflns_threshold_expression >2sigma(I)
_cod_data_source_file ja5b05644_si_002.cif
_cod_data_source_block HOF-5
_cod_depositor_comments
;
The following automatic conversions were performed:

'_symmetry_cell_setting' value 'Monoclinic' changed to 'monoclinic'
according to
/usr/data/users/saulius/crontab/automatic-downloads/current/ACS/lib/dictionaries/cif_core.dic
dictionary named 'cif_core.dic' version 2.4.2 from 2011-04-26.

Automatic conversion script
Id: cif_fix_values 3271 2015-04-21 07:52:19Z andrius 
;
_cod_original_sg_symbol_Hall ' -C 2yc  '
_cod_original_sg_symbol_H-M C2/c
_cod_database_code 4124343

loop_
_symmetry_equiv_pos_as_xyz
'x, y, z'
'-x, y, -z+1/2'
'x+1/2, y+1/2, z'
'-x+1/2, y+1/2, -z+1/2'
'-x, -y, -z'
'x, -y, z-1/2'
'-x+1/2, -y+1/2, -z'
'x+1/2, -y+1/2, z-1/2'

loop_
_atom_site_label
_atom_site_type_symbol
_atom_site_fract_x
_atom_site_fract_y
_atom_site_fract_z
_atom_site_U_iso_or_equiv
_atom_site_adp_type
_atom_site_occupancy
_atom_site_symmetry_multiplicity
_atom_site_calc_flag
_atom_site_refinement_flags
N1 N 0.65286(7) 0.90124(6) 0.57508(9) 0.0255(3) Uani 1 1 d .
N2 N 0.65157(7) 0.92278(7) 0.74095(10) 0.0309(4) Uani 1 1 d .
N3 N 0.56866(7) 0.86755(6) 0.66342(10) 0.0257(3) Uani 1 1 d .
N4 N 0.73335(8) 0.95034(8) 0.65299(11) 0.0380(4) Uani 1 1 d .
H4A H 0.7511 0.9657 0.7030 0.046 Uiso 1 1 calc R
H4B H 0.7512 0.9518 0.6002 0.046 Uiso 1 1 calc R
N5 N 0.56871(8) 0.88969(7) 0.82189(11) 0.0366(4) Uani 1 1 d .
H5A H 0.5852 0.9053 0.8726 0.044 Uiso 1 1 calc R
H5B H 0.5337 0.8713 0.8234 0.044 Uiso 1 1 calc R
N6 N 0.70238(7) 0.55026(6) 0.52880(10) 0.0260(3) Uani 1 1 d .
N7 N 0.70326(7) 0.49658(6) 0.67500(10) 0.0308(4) Uani 1 1 d .
N8 N 0.60843(7) 0.53389(7) 0.60494(11) 0.0308(4) Uani 1 1 d .
N9 N 0.79277(7) 0.51167(7) 0.59846(11) 0.0350(4) Uani 1 1 d .
H9A H 0.8124 0.4924 0.6432 0.042 Uiso 1 1 calc R
H9B H 0.8124 0.5259 0.5520 0.042 Uiso 1 1 calc R
N10 N 0.61057(8) 0.48398(8) 0.74596(12) 0.0402(4) Uani 1 1 d .
H10A H 0.6296 0.4651 0.7917 0.048 Uiso 1 1 calc R
H10B H 0.5712 0.4892 0.7464 0.048 Uiso 1 1 calc R
C1 C 0.67813(8) 0.92426(8) 0.65745(12) 0.0273(4) Uani 1 1 d .
C2 C 0.59731(9) 0.89396(7) 0.74084(12) 0.0271(4) Uani 1 1 d .
C3 C 0.59923(8) 0.87346(6) 0.58373(11) 0.0220(4) Uani 1 1 d .
C4 C 0.57071(8) 0.84495(6) 0.49669(11) 0.0219(4) Uani 1 1 d .
C5 C 0.52227(9) 0.80446(8) 0.50200(13) 0.0335(4) Uani 1 1 d .
H5 H 0.5052 0.7973 0.5599 0.040 Uiso 1 1 calc R
C6 C 0.49869(9) 0.77433(8) 0.42210(13) 0.0331(4) Uani 1 1 d .
H6 H 0.4663 0.7470 0.4270 0.040 Uiso 1 1 calc R
C7 C 0.52351(8) 0.78501(6) 0.33431(11) 0.0232(4) Uani 1 1 d .
C8 C 0.57085(10) 0.82700(8) 0.32852(13) 0.0358(5) Uani 1 1 d .
H8 H 0.5867 0.8357 0.2702 0.043 Uiso 1 1 calc R
C9 C 0.59482(10) 0.85615(8) 0.40931(13) 0.0352(5) Uani 1 1 d .
H9 H 0.6273 0.8834 0.4047 0.042 Uiso 1 1 calc R
C10 C 0.73181(8) 0.51957(7) 0.60120(12) 0.0271(4) Uani 1 1 d .
C11 C 0.64220(9) 0.50529(7) 0.67390(12) 0.0288(4) Uani 1 1 d .
C12 C 0.64172(8) 0.55527(7) 0.53593(12) 0.0249(4) Uani 1 1 d .
C13 C 0.60578(8) 0.58873(7) 0.46027(11) 0.0223(4) Uani 1 1 d .
C14 C 0.54364(8) 0.57547(7) 0.44175(12) 0.0280(4) Uani 1 1 d .
H14 H 0.5248 0.5454 0.4762 0.034 Uiso 1 1 calc R
C15 C 0.50945(8) 0.60681(7) 0.37208(12) 0.0254(4) Uani 1 1 d .
H15 H 0.4683 0.5965 0.3584 0.030 Uiso 1 1 calc R
C16 C 0.53648(8) 0.65354(6) 0.32270(10) 0.0210(4) Uani 1 1 d .
C17 C 0.59952(8) 0.66638(7) 0.34054(11) 0.0236(4) Uani 1 1 d .
H17 H 0.6183 0.6967 0.3066 0.028 Uiso 1 1 calc R
C18 C 0.63395(8) 0.63390(7) 0.40876(11) 0.0233(4) Uani 1 1 d .
H18 H 0.6757 0.6423 0.4200 0.028 Uiso 1 1 calc R
C19 C 0.5000 0.75027(10) 0.2500 0.0218(5) Uani 1 2 d S
C20 C 0.5000 0.68922(10) 0.2500 0.0217(5) Uani 1 2 d S

loop_
_atom_site_aniso_label
_atom_site_aniso_U_11
_atom_site_aniso_U_22
_atom_site_aniso_U_33
_atom_site_aniso_U_23
_atom_site_aniso_U_13
_atom_site_aniso_U_12
N1 0.0336(8) 0.0273(7) 0.0148(7) -0.0030(5) -0.0068(6) -0.0032(6)
N2 0.0348(9) 0.0387(8) 0.0186(8) -0.0083(6) -0.0057(6) -0.0056(6)
N3 0.0341(8) 0.0266(7) 0.0159(7) -0.0054(5) -0.0055(6) -0.0017(6)
N4 0.0358(9) 0.0605(10) 0.0173(8) -0.0116(7) -0.0037(6) -0.0159(8)
N5 0.0429(9) 0.0494(9) 0.0170(8) -0.0085(6) -0.0043(7) -0.0144(7)
N6 0.0323(8) 0.0268(7) 0.0182(7) 0.0044(5) -0.0077(6) 0.0025(6)
N7 0.0364(9) 0.0308(7) 0.0242(8) 0.0113(6) -0.0089(6) 0.0007(6)
N8 0.0310(8) 0.0357(8) 0.0248(8) 0.0117(6) -0.0087(6) -0.0004(6)
N9 0.0322(9) 0.0424(8) 0.0295(9) 0.0106(6) -0.0078(6) 0.0050(6)
N10 0.0406(9) 0.0502(9) 0.0287(9) 0.0210(7) -0.0082(7) -0.0034(7)
C1 0.0321(10) 0.0307(8) 0.0183(9) -0.0049(6) -0.0071(7) -0.0038(7)
C2 0.0347(10) 0.0272(8) 0.0189(9) -0.0048(6) -0.0055(7) -0.0020(7)
C3 0.0309(9) 0.0152(7) 0.0190(9) -0.0033(6) -0.0078(7) 0.0003(6)
C4 0.0327(9) 0.0154(7) 0.0166(8) -0.0019(6) -0.0082(6) -0.0004(6)
C5 0.0444(11) 0.0371(9) 0.0188(9) -0.0078(7) -0.0003(7) -0.0141(8)
C6 0.0416(11) 0.0344(9) 0.0231(9) -0.0070(7) -0.0010(7) -0.0157(8)
C7 0.0341(9) 0.0156(7) 0.0185(9) 0.0005(6) -0.0121(7) 0.0025(6)
C8 0.0583(13) 0.0349(9) 0.0136(8) -0.0009(7) -0.0054(8) -0.0194(8)
C9 0.0535(12) 0.0318(9) 0.0192(9) -0.0002(7) -0.0089(8) -0.0187(8)
C10 0.0375(10) 0.0227(7) 0.0200(9) 0.0034(6) -0.0097(7) 0.0009(7)
C11 0.0382(10) 0.0266(8) 0.0211(9) 0.0095(7) -0.0050(7) -0.0015(7)
C12 0.0317(9) 0.0216(7) 0.0205(9) 0.0025(6) -0.0100(7) -0.0004(6)
C13 0.0323(9) 0.0197(7) 0.0140(8) 0.0007(6) -0.0083(6) 0.0013(6)
C14 0.0354(10) 0.0239(8) 0.0235(9) 0.0084(6) -0.0102(7) -0.0037(7)
C15 0.0304(9) 0.0239(8) 0.0206(9) 0.0052(6) -0.0110(7) -0.0016(6)
C16 0.0317(9) 0.0164(7) 0.0139(8) -0.0030(6) -0.0101(6) 0.0015(6)
C17 0.0362(10) 0.0158(7) 0.0179(8) 0.0016(6) -0.0099(7) -0.0031(6)
C18 0.0321(9) 0.0172(7) 0.0195(8) 0.0011(6) -0.0097(7) 0.0002(6)
C19 0.0290(12) 0.0205(10) 0.0149(11) 0.000 -0.0088(9) 0.000
C20 0.0283(12) 0.0175(10) 0.0181(11) 0.000 -0.0108(9) 0.000

loop_
_atom_type_symbol
_atom_type_description
_atom_type_scat_dispersion_real
_atom_type_scat_dispersion_imag
_atom_type_scat_source
C C 0.0181 0.0091 'International Tables Vol C Tables 4.2.6.8 and 6.1.1.4'
H H 0.0000 0.0000 'International Tables Vol C Tables 4.2.6.8 and 6.1.1.4'
N N 0.0311 0.0180 'International Tables Vol C Tables 4.2.6.8 and 6.1.1.4'

loop_
_geom_angle_atom_site_label_1
_geom_angle_atom_site_label_2
_geom_angle_atom_site_label_3
_geom_angle
_geom_angle_site_symmetry_1
_geom_angle_site_symmetry_3
C3 N1 C1 114.31(15) . .
C2 N2 C1 115.10(14) . .
C3 N3 C2 114.30(14) . .
C1 N4 H4A 120.0 . .
C1 N4 H4B 120.0 . .
H4A N4 H4B 120.0 . .
C2 N5 H5A 120.0 . .
C2 N5 H5B 120.0 . .
H5A N5 H5B 120.0 . .
C12 N6 C10 114.43(15) . .
C11 N7 C10 115.39(14) . .
C12 N8 C11 113.92(15) . .
C10 N9 H9A 120.0 . .
C10 N9 H9B 120.0 . .
H9A N9 H9B 120.0 . .
C11 N10 H10A 120.0 . .
C11 N10 H10B 120.0 . .
H10A N10 H10B 120.0 . .
N4 C1 N2 118.42(14) . .
N4 C1 N1 116.46(16) . .
N2 C1 N1 125.12(16) . .
N5 C2 N2 118.45(15) . .
N5 C2 N3 116.77(16) . .
N2 C2 N3 124.78(16) . .
N1 C3 N3 126.31(14) . .
N1 C3 C4 116.70(15) . .
N3 C3 C4 116.97(14) . .
C5 C4 C9 118.77(15) . .
C5 C4 C3 120.86(15) . .
C9 C4 C3 120.27(15) . .
C4 C5 C6 121.04(17) . .
C4 C5 H5 119.5 . .
C6 C5 H5 119.5 . .
C5 C6 C7 120.18(16) . .
C5 C6 H6 119.9 . .
C7 C6 H6 119.9 . .
C8 C7 C6 118.75(15) . .
C8 C7 C19 121.49(15) . .
C6 C7 C19 119.74(14) . .
C7 C8 C9 120.54(17) . .
C7 C8 H8 119.7 . .
C9 C8 H8 119.7 . .
C4 C9 C8 120.67(17) . .
C4 C9 H9 119.7 . .
C8 C9 H9 119.7 . .
N9 C10 N7 117.81(15) . .
N9 C10 N6 118.12(16) . .
N7 C10 N6 124.07(16) . .
N7 C11 N10 118.74(15) . .
N7 C11 N8 125.33(16) . .
N10 C11 N8 115.93(17) . .
N6 C12 N8 126.84(14) . .
N6 C12 C13 118.14(15) . .
N8 C12 C13 115.02(15) . .
C14 C13 C18 119.70(14) . .
C14 C13 C12 119.95(15) . .
C18 C13 C12 120.35(15) . .
C13 C14 C15 120.50(15) . .
C13 C14 H14 119.7 . .
C15 C14 H14 119.7 . .
C14 C15 C16 120.27(15) . .
C14 C15 H15 119.9 . .
C16 C15 H15 119.9 . .
C15 C16 C17 119.15(14) . .
C15 C16 C20 121.15(14) . .
C17 C16 C20 119.69(13) . .
C18 C17 C16 120.32(15) . .
C18 C17 H17 119.8 . .
C16 C17 H17 119.8 . .
C17 C18 C13 119.98(15) . .
C17 C18 H18 120.0 . .
C13 C18 H18 120.0 . .
C20 C19 C7 121.00(9) . 2_655
C20 C19 C7 121.00(9) . .
C7 C19 C7 118.00(18) 2_655 .
C19 C20 C16 121.85(9) . .
C19 C20 C16 121.85(9) . 2_655
C16 C20 C16 116.31(17) . 2_655

loop_
_geom_bond_atom_site_label_1
_geom_bond_atom_site_label_2
_geom_bond_distance
_geom_bond_site_symmetry_2
N1 C3 1.324(2) .
N1 C1 1.364(2) .
N2 C2 1.336(2) .
N2 C1 1.340(2) .
N3 C3 1.342(2) .
N3 C2 1.366(2) .
N4 C1 1.331(2) .
N4 H4A 0.8600 .
N4 H4B 0.8600 .
N5 C2 1.334(2) .
N5 H5A 0.8600 .
N5 H5B 0.8600 .
N6 C12 1.326(2) .
N6 C10 1.363(2) .
N7 C11 1.335(2) .
N7 C10 1.340(2) .
N8 C12 1.329(2) .
N8 C11 1.350(2) .
N9 C10 1.333(2) .
N9 H9A 0.8600 .
N9 H9B 0.8600 .
N10 C11 1.342(3) .
N10 H10A 0.8600 .
N10 H10B 0.8600 .
C3 C4 1.493(2) .
C4 C5 1.383(3) .
C4 C9 1.389(3) .
C5 C6 1.390(2) .
C5 H5 0.9300 .
C6 C7 1.399(3) .
C6 H6 0.9300 .
C7 C8 1.387(3) .
C7 C19 1.4895(18) .
C8 C9 1.393(2) .
C8 H8 0.9300 .
C9 H9 0.9300 .
C12 C13 1.491(2) .
C13 C14 1.390(2) .
C13 C18 1.393(2) .
C14 C15 1.390(2) .
C14 H14 0.9300 .
C15 C16 1.391(2) .
C15 H15 0.9300 .
C16 C17 1.405(2) .
C16 C20 1.4933(18) .
C17 C18 1.392(2) .
C17 H17 0.9300 .
C18 H18 0.9300 .
C19 C20 1.348(3) .
C19 C7 1.4895(18) 2_655
C20 C16 1.4933(18) 2_655

loop_
_geom_hbond_atom_site_label_D
_geom_hbond_atom_site_label_H
_geom_hbond_atom_site_label_A
_geom_hbond_distance_DH
_geom_hbond_distance_HA
_geom_hbond_distance_DA
_geom_hbond_angle_DHA
_geom_hbond_site_symmetry_A
N9 H9B N1 0.86 2.55 3.378(2) 160.5 7_666
N5 H5B N3 0.86 2.23 3.030(2) 153.8 2_656
N4 H4B N6 0.86 2.13 2.986(2) 176.3 7_666
N4 H4A N7 0.86 2.07 2.925(2) 175.8 4_656
